data_7006497
loop_
_publ_author_name
'Baker, Robert J.'
'Jones, Cameron'
'Mills, David P.'
'Murphy, Damien M.'
'Hey-Hawkins, Evamarie'
'Wolf, Robert'

_publ_section_title
;
 The reactivity of gallium-(I), -(II) and -(III) heterocycles towards
 Group 15 substrates: attempts to prepare gallium-terminal pnictinidene
 complexes.
;
_journal_issue 1
_journal_name_full 'Dalton transactions (Cambridge, England : 2003)'
_journal_page_first 64
_journal_page_last 72
_journal_paper_doi 10.1039/b511451a
_journal_year 2006
_chemical_formula_sum 'C56 H72 Ga K N4 P4'
_chemical_formula_weight 1033.88
_chemical_name_systematic
;
?
;
_space_group_IT_number 14
_symmetry_cell_setting monoclinic
_symmetry_space_group_name_Hall '-P 2ybc'
_symmetry_space_group_name_H-M 'P 1 21/c 1'
_atom_sites_solution_hydrogens geom
_atom_sites_solution_primary direct
_atom_sites_solution_secondary difmap
_audit_creation_method SHELXL-97
_cell_angle_alpha 90.00
_cell_angle_beta 114.97(3)
_cell_angle_gamma 90.00
_cell_formula_units_Z 4
_cell_length_a 21.808(4)
_cell_length_b 13.871(3)
_cell_length_c 20.504(4)
_cell_measurement_temperature 150(2)
_cell_volume 5623(2)
_computing_structure_refinement 'SHELXL-97 (Sheldrick, 1997)'
_computing_structure_solution 'SHELXS-97 (Sheldrick, 1990)'
_diffrn_ambient_temperature 150(2)
_diffrn_measured_fraction_theta_full 0.988
_diffrn_measured_fraction_theta_max 0.988
_diffrn_measurement_device_type 'Nonius Kappa CCD'
_diffrn_radiation_monochromator graphite
_diffrn_radiation_source 'fine-focus sealed tube'
_diffrn_radiation_type MoK\a
_diffrn_radiation_wavelength 0.71073
_diffrn_reflns_av_R_equivalents 0.0451
_diffrn_reflns_av_sigmaI/netI 0.0734
_diffrn_reflns_limit_h_max 25
_diffrn_reflns_limit_h_min -25
_diffrn_reflns_limit_k_max 16
_diffrn_reflns_limit_k_min -16
_diffrn_reflns_limit_l_max 24
_diffrn_reflns_limit_l_min -24
_diffrn_reflns_number 18873
_diffrn_reflns_theta_full 25.04
_diffrn_reflns_theta_max 25.04
_diffrn_reflns_theta_min 3.59
_exptl_absorpt_coefficient_mu 0.715
_exptl_absorpt_correction_T_max 0.905
_exptl_absorpt_correction_T_min 0.702
_exptl_absorpt_correction_type multi-scan
_exptl_absorpt_process_details 'Sortav (Blessing, 1995)'
_exptl_crystal_colour orange
_exptl_crystal_density_diffrn 1.221
_exptl_crystal_density_method 'not measured'
_exptl_crystal_description block
_exptl_crystal_F_000 2184
_exptl_crystal_size_max 0.15
_exptl_crystal_size_mid 0.10
_exptl_crystal_size_min 0.10
_refine_diff_density_max 2.273
_refine_diff_density_min -0.477
_refine_diff_density_rms 0.130
_refine_ls_extinction_coef 0.0049(8)
_refine_ls_extinction_expression Fc^*^=kFc[1+0.001xFc^2^\l^3^/sin(2\q)]^-1/4^
_refine_ls_extinction_method SHELXL
_refine_ls_goodness_of_fit_ref 1.117
_refine_ls_hydrogen_treatment 'calculated (riding model)'
_refine_ls_matrix_type full
_refine_ls_number_parameters 608
_refine_ls_number_reflns 9844
_refine_ls_number_restraints 0
_refine_ls_restrained_S_all 1.117
_refine_ls_R_factor_all 0.1131
_refine_ls_R_factor_gt 0.0947
_refine_ls_shift/su_max 0.000
_refine_ls_shift/su_mean 0.000
_refine_ls_structure_factor_coef Fsqd
_refine_ls_weighting_details 'calc w=1/[\s^2^(Fo^2^)+(0.1067P)^2^+31.0454P] where P=(Fo^2^+2Fc^2^)/3'
_refine_ls_weighting_scheme calc
_refine_ls_wR_factor_gt 0.2364
_refine_ls_wR_factor_ref 0.2459
_reflns_number_gt 7833
_reflns_number_total 9844
_reflns_threshold_expression >2sigma(I)
_cod_data_source_file b511451a.txt
_cod_data_source_block compound_2
_cod_depositor_comments
;
The following automatic conversions were performed:
'_exptl_absorpt_correction_type' value 'multiscan' changed to 'multi-scan'
according to '/home/saulius/struct/CIF-dictionaries/cif_core.dic'
dictionary named 'cif_core.dic' version 2.4.1 from 2010-06-29.

Automatic conversion script
Id: cif_fix_enum 1527 2010-12-29 10:47:43Z saulius 
;
_cod_original_sg_symbol_H-M P2(1)/c
_cod_database_code 7006497

loop_
_symmetry_equiv_pos_as_xyz
'x, y, z'
'-x, y+1/2, -z+1/2'
'-x, -y, -z'
'x, -y-1/2, z-1/2'

loop_
_atom_site_label
_atom_site_type_symbol
_atom_site_fract_x
_atom_site_fract_y
_atom_site_fract_z
_atom_site_U_iso_or_equiv
_atom_site_adp_type
_atom_site_occupancy
_atom_site_symmetry_multiplicity
_atom_site_calc_flag
_atom_site_refinement_flags
_atom_site_disorder_assembly
_atom_site_disorder_group
Ga1 Ga 0.22940(3) 0.96044(5) 0.29006(4) 0.0219(2) Uani 1 1 d . . .
K1 K 0.18060(8) 1.24220(11) 0.34115(9) 0.0366(4) Uani 1 1 d . . .
P1 P 0.24923(8) 1.02524(12) 0.19310(9) 0.0254(4) Uani 1 1 d . . .
P2 P 0.27934(8) 1.16511(12) 0.24814(9) 0.0281(4) Uani 1 1 d . . .
P3 P 0.36274(8) 1.12725(12) 0.35440(9) 0.0263(4) Uani 1 1 d . . .
P4 P 0.29165(8) 1.06325(12) 0.39234(9) 0.0241(4) Uani 1 1 d . . .
N1 N 0.1375(3) 0.9642(4) 0.2799(3) 0.0260(11) Uani 1 1 d . . .
N2 N 0.2259(3) 0.8237(4) 0.2936(3) 0.0248(11) Uani 1 1 d . . .
N3 N 0.1726(3) 1.3630(5) 0.4452(3) 0.0438(15) Uani 1 1 d . . .
N4 N 0.1648(3) 1.4391(5) 0.3046(4) 0.0457(16) Uani 1 1 d . . .
C1 C 0.1190(3) 0.8693(5) 0.2868(3) 0.0281(14) Uani 1 1 d . . .
H1 H 0.0772 0.8554 0.2889 0.034 Uiso 1 1 calc R . .
C2 C 0.1626(3) 0.7981(5) 0.2905(4) 0.0293(14) Uani 1 1 d . . .
H2 H 0.1506 0.7323 0.2910 0.035 Uiso 1 1 calc R . .
C3 C 0.0983(3) 1.0405(4) 0.2870(4) 0.0273(14) Uani 1 1 d . . .
C4 C 0.0698(3) 1.1088(5) 0.2307(4) 0.0297(14) Uani 1 1 d . . .
C5 C 0.0294(3) 1.1833(5) 0.2368(4) 0.0387(17) Uani 1 1 d . . .
H5 H 0.0109 1.2294 0.1992 0.046 Uiso 1 1 calc R . .
C6 C 0.0158(4) 1.1909(6) 0.2973(4) 0.0415(18) Uani 1 1 d . . .
H6 H -0.0129 1.2406 0.3004 0.050 Uiso 1 1 calc R . .
C7 C 0.0445(3) 1.1257(5) 0.3523(4) 0.0370(16) Uani 1 1 d . . .
H7 H 0.0360 1.1320 0.3939 0.044 Uiso 1 1 calc R . .
C8 C 0.0856(3) 1.0505(5) 0.3492(4) 0.0302(15) Uani 1 1 d . . .
C9 C 0.0821(3) 1.0989(5) 0.1629(4) 0.0327(15) Uani 1 1 d . . .
H9 H 0.1301 1.0775 0.1790 0.039 Uiso 1 1 calc R . .
C10 C 0.0746(5) 1.1929(6) 0.1212(5) 0.055(2) Uani 1 1 d . . .
H10A H 0.0920 1.1838 0.0847 0.082 Uiso 1 1 calc R . .
H10B H 0.1002 1.2441 0.1544 0.082 Uiso 1 1 calc R . .
H10C H 0.0267 1.2109 0.0976 0.082 Uiso 1 1 calc R . .
C11 C 0.0384(5) 1.0211(7) 0.1141(5) 0.060(2) Uani 1 1 d . . .
H11A H 0.0431 0.9618 0.1419 0.090 Uiso 1 1 calc R . .
H11B H 0.0526 1.0089 0.0755 0.090 Uiso 1 1 calc R . .
H11C H -0.0090 1.0419 0.0933 0.090 Uiso 1 1 calc R . .
C12 C 0.1171(3) 0.9841(5) 0.4145(4) 0.0311(15) Uani 1 1 d . . .
H12 H 0.1485 0.9392 0.4054 0.037 Uiso 1 1 calc R . .
C13 C 0.1585(4) 1.0396(6) 0.4832(4) 0.0420(18) Uani 1 1 d . . .
H13A H 0.1928 1.0784 0.4762 0.063 Uiso 1 1 calc R . .
H13B H 0.1808 0.9941 0.5228 0.063 Uiso 1 1 calc R . .
H13C H 0.1287 1.0821 0.4949 0.063 Uiso 1 1 calc R . .
C14 C 0.0629(4) 0.9226(6) 0.4237(4) 0.0446(18) Uani 1 1 d . . .
H14A H 0.0292 0.9648 0.4289 0.067 Uiso 1 1 calc R . .
H14B H 0.0841 0.8821 0.4666 0.067 Uiso 1 1 calc R . .
H14C H 0.0407 0.8815 0.3812 0.067 Uiso 1 1 calc R . .
C15 C 0.2601(3) 0.7549(4) 0.2694(4) 0.0288(14) Uani 1 1 d . . .
C16 C 0.3213(4) 0.7151(5) 0.3183(4) 0.0327(15) Uani 1 1 d . . .
C17 C 0.3541(4) 0.6456(5) 0.2954(5) 0.0434(18) Uani 1 1 d . . .
H17 H 0.3961 0.6201 0.3286 0.052 Uiso 1 1 calc R . .
C18 C 0.3262(4) 0.6134(6) 0.2254(5) 0.0465(19) Uani 1 1 d . . .
H18 H 0.3479 0.5642 0.2106 0.056 Uiso 1 1 calc R . .
C19 C 0.2668(4) 0.6535(6) 0.1774(4) 0.0442(19) Uani 1 1 d . . .
H19 H 0.2484 0.6322 0.1288 0.053 Uiso 1 1 calc R . .
C20 C 0.2323(4) 0.7243(5) 0.1970(4) 0.0337(15) Uani 1 1 d . . .
C21 C 0.3504(4) 0.7435(5) 0.3986(4) 0.0400(17) Uani 1 1 d . . .
H21 H 0.3363 0.8115 0.4008 0.048 Uiso 1 1 calc R . .
C22 C 0.3187(5) 0.6819(6) 0.4371(4) 0.051(2) Uani 1 1 d . . .
H22A H 0.2695 0.6902 0.4142 0.077 Uiso 1 1 calc R . .
H22B H 0.3363 0.7016 0.4876 0.077 Uiso 1 1 calc R . .
H22C H 0.3298 0.6140 0.4343 0.077 Uiso 1 1 calc R . .
C23 C 0.4281(4) 0.7410(7) 0.4362(5) 0.061(2) Uani 1 1 d . . .
H23A H 0.4435 0.7701 0.4841 0.091 Uiso 1 1 calc R . .
H23B H 0.4466 0.7772 0.4076 0.091 Uiso 1 1 calc R . .
H23C H 0.4437 0.6740 0.4410 0.091 Uiso 1 1 calc R . .
C24 C 0.1691(4) 0.7703(5) 0.1401(4) 0.0384(17) Uani 1 1 d . . .
H24 H 0.1581 0.8284 0.1621 0.046 Uiso 1 1 calc R . .
C25 C 0.1785(5) 0.8036(7) 0.0738(4) 0.052(2) Uani 1 1 d . . .
H25A H 0.2184 0.8454 0.0888 0.078 Uiso 1 1 calc R . .
H25B H 0.1384 0.8394 0.0416 0.078 Uiso 1 1 calc R . .
H25C H 0.1849 0.7473 0.0484 0.078 Uiso 1 1 calc R . .
C26 C 0.1086(4) 0.7009(6) 0.1172(4) 0.0460(19) Uani 1 1 d . . .
H26A H 0.1191 0.6415 0.0981 0.069 Uiso 1 1 calc R . .
H26B H 0.0686 0.7314 0.0799 0.069 Uiso 1 1 calc R . .
H26C H 0.0994 0.6855 0.1589 0.069 Uiso 1 1 calc R . .
C27 C 0.3271(3) 0.9661(5) 0.2000(4) 0.0307(15) Uani 1 1 d . . .
C28 C 0.3399(4) 0.9654(6) 0.1386(4) 0.0384(17) Uani 1 1 d . . .
H28 H 0.3085 0.9958 0.0961 0.046 Uiso 1 1 calc R . .
C29 C 0.3963(4) 0.9220(6) 0.1377(5) 0.048(2) Uani 1 1 d . . .
H29 H 0.4032 0.9206 0.0950 0.057 Uiso 1 1 calc R . .
C30 C 0.4428(4) 0.8804(7) 0.2005(5) 0.059(2) Uani 1 1 d . . .
H30 H 0.4830 0.8527 0.2015 0.071 Uiso 1 1 calc R . .
C31 C 0.4311(4) 0.8788(7) 0.2614(5) 0.054(2) Uani 1 1 d . . .
H31 H 0.4625 0.8473 0.3034 0.064 Uiso 1 1 calc R . .
C32 C 0.3745(3) 0.9221(5) 0.2624(4) 0.0345(16) Uani 1 1 d . . .
H32 H 0.3678 0.9221 0.3052 0.041 Uiso 1 1 calc R . .
C33 C 0.3268(4) 1.2242(5) 0.2034(4) 0.0333(15) Uani 1 1 d . . .
C34 C 0.3869(3) 1.1873(6) 0.2057(4) 0.0371(17) Uani 1 1 d . . .
H34 H 0.4058 1.1302 0.2323 0.044 Uiso 1 1 calc R . .
C35 C 0.4193(4) 1.2336(7) 0.1692(4) 0.051(2) Uani 1 1 d . . .
H35 H 0.4597 1.2071 0.1697 0.062 Uiso 1 1 calc R . .
C36 C 0.3933(5) 1.3176(8) 0.1323(5) 0.068(3) Uani 1 1 d . . .
H36 H 0.4162 1.3491 0.1077 0.081 Uiso 1 1 calc R . .
C37 C 0.3348(6) 1.3565(7) 0.1305(4) 0.069(3) Uani 1 1 d . . .
H37 H 0.3175 1.4148 0.1051 0.083 Uiso 1 1 calc R . .
C38 C 0.3001(4) 1.3106(6) 0.1661(4) 0.049(2) Uani 1 1 d . . .
H38 H 0.2596 1.3373 0.1650 0.058 Uiso 1 1 calc R . .
C39 C 0.3802(3) 1.2469(5) 0.3966(4) 0.0301(15) Uani 1 1 d . . .
C40 C 0.4126(3) 1.3173(5) 0.3708(4) 0.0365(16) Uani 1 1 d . . .
H40 H 0.4211 1.3028 0.3302 0.044 Uiso 1 1 calc R . .
C41 C 0.4315(4) 1.4053(5) 0.4035(4) 0.0423(18) Uani 1 1 d . . .
H41 H 0.4531 1.4507 0.3854 0.051 Uiso 1 1 calc R . .
C42 C 0.4196(4) 1.4284(5) 0.4622(4) 0.0427(19) Uani 1 1 d . . .
H42 H 0.4328 1.4897 0.4845 0.051 Uiso 1 1 calc R . .
C43 C 0.3884(4) 1.3628(5) 0.4888(5) 0.0430(18) Uani 1 1 d . . .
H43 H 0.3808 1.3785 0.5299 0.052 Uiso 1 1 calc R . .
C44 C 0.3680(3) 1.2733(5) 0.4555(4) 0.0359(16) Uani 1 1 d . . .
H44 H 0.3454 1.2295 0.4734 0.043 Uiso 1 1 calc R . .
C45 C 0.3464(3) 0.9926(5) 0.4708(3) 0.0280(14) Uani 1 1 d . . .
C46 C 0.4159(3) 1.0113(5) 0.5088(4) 0.0345(16) Uani 1 1 d . . .
H46 H 0.4370 1.0574 0.4907 0.041 Uiso 1 1 calc R . .
C47 C 0.4541(4) 0.9631(6) 0.5724(4) 0.0450(19) Uani 1 1 d . . .
H47 H 0.5009 0.9774 0.5981 0.054 Uiso 1 1 calc R . .
C48 C 0.4246(4) 0.8946(6) 0.5986(4) 0.048(2) Uani 1 1 d . . .
H48 H 0.4509 0.8606 0.6416 0.058 Uiso 1 1 calc R . .
C49 C 0.3564(4) 0.8759(6) 0.5616(4) 0.0451(19) Uani 1 1 d . . .
H49 H 0.3358 0.8293 0.5799 0.054 Uiso 1 1 calc R . .
C50 C 0.3177(4) 0.9236(5) 0.4988(4) 0.0361(16) Uani 1 1 d . . .
H50 H 0.2709 0.9094 0.4742 0.043 Uiso 1 1 calc R . .
C51 C 0.1035(4) 1.3627(8) 0.4410(5) 0.061(2) Uani 1 1 d . . .
H51A H 0.0970 1.4197 0.4656 0.092 Uiso 1 1 calc R . .
H51B H 0.0967 1.3043 0.4641 0.092 Uiso 1 1 calc R . .
H51C H 0.0707 1.3638 0.3904 0.092 Uiso 1 1 calc R . .
C52 C 0.2188(4) 1.3268(7) 0.5164(5) 0.055(2) Uani 1 1 d . . .
H52A H 0.2656 1.3403 0.5246 0.082 Uiso 1 1 calc R . .
H52B H 0.2126 1.2571 0.5186 0.082 Uiso 1 1 calc R . .
H52C H 0.2090 1.3589 0.5535 0.082 Uiso 1 1 calc R . .
C53 C 0.1932(5) 1.4603(6) 0.4344(5) 0.049(2) Uani 1 1 d . . .
H53A H 0.2422 1.4598 0.4465 0.058 Uiso 1 1 calc R . .
H53B H 0.1859 1.5051 0.4681 0.058 Uiso 1 1 calc R . .
C54 C 0.1559(5) 1.4976(6) 0.3596(5) 0.054(2) Uani 1 1 d . . .
H54A H 0.1071 1.5007 0.3482 0.065 Uiso 1 1 calc R . .
H54B H 0.1714 1.5641 0.3574 0.065 Uiso 1 1 calc R . .
C55 C 0.1100(6) 1.4609(8) 0.2338(6) 0.088(4) Uani 1 1 d . . .
H55A H 0.0663 1.4488 0.2351 0.132 Uiso 1 1 calc R . .
H55B H 0.1145 1.4196 0.1973 0.132 Uiso 1 1 calc R . .
H55C H 0.1128 1.5287 0.2219 0.132 Uiso 1 1 calc R . .
C56 C 0.2304(5) 1.4588(7) 0.3031(5) 0.063(3) Uani 1 1 d . . .
H56A H 0.2335 1.5275 0.2937 0.095 Uiso 1 1 calc R . .
H56B H 0.2345 1.4205 0.2650 0.095 Uiso 1 1 calc R . .
H56C H 0.2670 1.4416 0.3496 0.095 Uiso 1 1 calc R . .

loop_
_atom_site_aniso_label
_atom_site_aniso_U_11
_atom_site_aniso_U_22
_atom_site_aniso_U_33
_atom_site_aniso_U_23
_atom_site_aniso_U_13
_atom_site_aniso_U_12
Ga1 0.0200(4) 0.0202(4) 0.0256(4) -0.0004(3) 0.0097(3) -0.0004(2)
K1 0.0392(9) 0.0284(8) 0.0436(9) -0.0013(7) 0.0186(7) 0.0044(6)
P1 0.0255(8) 0.0269(9) 0.0253(8) -0.0004(7) 0.0120(7) -0.0014(6)
P2 0.0280(9) 0.0268(9) 0.0292(9) 0.0017(7) 0.0117(7) -0.0005(7)
P3 0.0237(8) 0.0251(9) 0.0311(9) -0.0024(7) 0.0127(7) -0.0025(6)
P4 0.0221(8) 0.0242(8) 0.0259(8) -0.0020(6) 0.0100(7) -0.0008(6)
N1 0.024(3) 0.024(3) 0.032(3) 0.001(2) 0.013(2) -0.001(2)
N2 0.031(3) 0.019(3) 0.026(3) 0.001(2) 0.014(2) 0.003(2)
N3 0.051(4) 0.042(4) 0.042(4) -0.004(3) 0.023(3) 0.000(3)
N4 0.052(4) 0.037(4) 0.040(4) 0.004(3) 0.012(3) -0.002(3)
C1 0.028(3) 0.026(3) 0.032(3) -0.005(3) 0.015(3) -0.004(3)
C2 0.030(3) 0.021(3) 0.037(4) -0.001(3) 0.015(3) -0.003(3)
C3 0.020(3) 0.024(3) 0.037(4) 0.000(3) 0.012(3) -0.002(2)
C4 0.026(3) 0.030(4) 0.033(4) 0.000(3) 0.011(3) -0.004(3)
C5 0.031(4) 0.038(4) 0.048(4) 0.010(3) 0.017(3) 0.011(3)
C6 0.035(4) 0.041(4) 0.054(5) 0.005(4) 0.024(4) 0.017(3)
C7 0.034(4) 0.041(4) 0.043(4) 0.007(3) 0.024(3) 0.007(3)
C8 0.021(3) 0.032(4) 0.036(4) 0.008(3) 0.011(3) 0.004(3)
C9 0.025(3) 0.043(4) 0.028(3) 0.005(3) 0.010(3) 0.003(3)
C10 0.068(6) 0.053(5) 0.054(5) 0.021(4) 0.036(4) 0.017(4)
C11 0.065(6) 0.067(6) 0.042(5) -0.012(4) 0.017(4) -0.015(5)
C12 0.032(4) 0.028(4) 0.033(4) 0.004(3) 0.014(3) 0.003(3)
C13 0.041(4) 0.043(4) 0.039(4) 0.003(3) 0.014(3) 0.009(3)
C14 0.050(5) 0.045(4) 0.043(4) 0.007(4) 0.024(4) -0.003(4)
C15 0.037(4) 0.022(3) 0.030(3) -0.003(3) 0.017(3) -0.002(3)
C16 0.040(4) 0.024(3) 0.035(4) 0.001(3) 0.017(3) 0.004(3)
C17 0.042(4) 0.033(4) 0.060(5) 0.002(4) 0.026(4) 0.008(3)
C18 0.047(5) 0.039(4) 0.062(5) -0.010(4) 0.031(4) 0.007(3)
C19 0.050(5) 0.046(5) 0.044(4) -0.017(4) 0.027(4) -0.010(4)
C20 0.040(4) 0.031(4) 0.037(4) -0.005(3) 0.024(3) -0.008(3)
C21 0.038(4) 0.035(4) 0.037(4) 0.000(3) 0.007(3) 0.008(3)
C22 0.073(6) 0.039(4) 0.035(4) -0.001(4) 0.017(4) 0.000(4)
C23 0.045(5) 0.073(6) 0.044(5) 0.004(4) 0.000(4) 0.017(4)
C24 0.042(4) 0.039(4) 0.030(4) -0.004(3) 0.011(3) -0.008(3)
C25 0.064(5) 0.055(5) 0.035(4) -0.002(4) 0.019(4) -0.019(4)
C26 0.041(4) 0.059(5) 0.036(4) -0.014(4) 0.015(3) -0.017(4)
C27 0.029(3) 0.028(3) 0.042(4) -0.006(3) 0.021(3) -0.003(3)
C28 0.034(4) 0.045(4) 0.039(4) -0.001(3) 0.018(3) -0.002(3)
C29 0.045(5) 0.060(5) 0.048(5) -0.012(4) 0.029(4) -0.001(4)
C30 0.049(5) 0.082(7) 0.060(6) -0.008(5) 0.036(4) 0.018(5)
C31 0.045(5) 0.066(6) 0.048(5) 0.003(4) 0.018(4) 0.021(4)
C32 0.035(4) 0.035(4) 0.040(4) -0.003(3) 0.022(3) 0.003(3)
C33 0.039(4) 0.031(4) 0.030(4) -0.005(3) 0.014(3) -0.011(3)
C34 0.035(4) 0.047(4) 0.032(4) -0.007(3) 0.016(3) -0.017(3)
C35 0.054(5) 0.063(6) 0.040(4) -0.003(4) 0.022(4) -0.030(4)
C36 0.065(6) 0.093(8) 0.038(5) 0.008(5) 0.015(4) -0.042(6)
C37 0.090(8) 0.052(5) 0.033(5) 0.016(4) -0.005(5) -0.035(5)
C38 0.050(5) 0.036(4) 0.045(5) 0.004(4) 0.006(4) -0.015(4)
C39 0.019(3) 0.030(4) 0.037(4) -0.006(3) 0.008(3) -0.001(2)
C40 0.035(4) 0.039(4) 0.039(4) -0.003(3) 0.019(3) -0.010(3)
C41 0.039(4) 0.033(4) 0.055(5) -0.002(4) 0.020(4) -0.011(3)
C42 0.035(4) 0.027(4) 0.057(5) -0.011(3) 0.010(3) -0.004(3)
C43 0.039(4) 0.034(4) 0.054(5) -0.009(4) 0.018(4) -0.002(3)
C44 0.035(4) 0.031(4) 0.038(4) -0.005(3) 0.012(3) -0.005(3)
C45 0.030(3) 0.029(3) 0.028(3) -0.005(3) 0.015(3) 0.003(3)
C46 0.032(4) 0.040(4) 0.033(4) -0.006(3) 0.015(3) 0.003(3)
C47 0.041(4) 0.052(5) 0.032(4) -0.004(4) 0.006(3) 0.017(4)
C48 0.054(5) 0.057(5) 0.029(4) 0.008(4) 0.014(4) 0.023(4)
C49 0.069(6) 0.035(4) 0.040(4) 0.008(3) 0.031(4) 0.006(4)
C50 0.040(4) 0.031(4) 0.043(4) -0.003(3) 0.023(3) 0.005(3)
C51 0.054(5) 0.071(6) 0.061(6) -0.003(5) 0.027(5) 0.006(5)
C52 0.053(5) 0.055(5) 0.045(5) -0.004(4) 0.009(4) -0.003(4)
C53 0.061(5) 0.034(4) 0.050(5) -0.010(4) 0.023(4) 0.000(4)
C54 0.068(6) 0.033(4) 0.059(5) 0.001(4) 0.026(5) 0.004(4)
C55 0.100(9) 0.064(7) 0.056(6) 0.006(5) -0.010(6) 0.003(6)
C56 0.075(7) 0.058(6) 0.061(6) -0.005(5) 0.034(5) -0.015(5)

loop_
_atom_type_symbol
_atom_type_description
_atom_type_scat_dispersion_real
_atom_type_scat_dispersion_imag
_atom_type_scat_source
C C 0.0033 0.0016 'International Tables Vol C Tables 4.2.6.8 and 6.1.1.4'
H H 0.0000 0.0000 'International Tables Vol C Tables 4.2.6.8 and 6.1.1.4'
N N 0.0061 0.0033 'International Tables Vol C Tables 4.2.6.8 and 6.1.1.4'
P P 0.1023 0.0942 'International Tables Vol C Tables 4.2.6.8 and 6.1.1.4'
Ga Ga 0.2307 1.6083 'International Tables Vol C Tables 4.2.6.8 and 6.1.1.4'
K K 0.2009 0.2494 'International Tables Vol C Tables 4.2.6.8 and 6.1.1.4'

loop_
_geom_angle_atom_site_label_1
_geom_angle_atom_site_label_2
_geom_angle_atom_site_label_3
_geom_angle
_geom_angle_site_symmetry_1
_geom_angle_site_symmetry_3
_geom_angle_publ_flag
N2 Ga1 N1 88.5(2) . . ?
N2 Ga1 P1 115.67(16) . . ?
N1 Ga1 P1 116.53(17) . . ?
N2 Ga1 P4 124.80(16) . . ?
N1 Ga1 P4 104.77(17) . . ?
P1 Ga1 P4 105.52(6) . . ?
N3 K1 N4 65.1(2) . . ?
N3 K1 C4 129.36(19) . . ?
N4 K1 C4 114.28(19) . . ?
N3 K1 C5 106.7(2) . . ?
N4 K1 C5 95.4(2) . . ?
C4 K1 C5 25.55(18) . . ?
N3 K1 C3 125.18(19) . . ?
N4 K1 C3 139.06(18) . . ?
C4 K1 C3 25.59(17) . . ?
C5 K1 C3 44.42(17) . . ?
N3 K1 P4 118.91(15) . . ?
N4 K1 P4 143.33(16) . . ?
C4 K1 P4 91.38(13) . . ?
C5 K1 P4 115.54(14) . . ?
C3 K1 P4 71.84(12) . . ?
N3 K1 C6 85.8(2) . . ?
N4 K1 C6 97.8(2) . . ?
C4 K1 C6 43.57(18) . . ?
C5 K1 C6 24.25(19) . . ?
C3 K1 C6 50.16(17) . . ?
P4 K1 C6 118.55(14) . . ?
N3 K1 C8 101.32(19) . . ?
N4 K1 C8 139.41(19) . . ?
C4 K1 C8 43.60(17) . . ?
C5 K1 C8 49.98(17) . . ?
C3 K1 C8 24.44(17) . . ?
P4 K1 C8 77.21(11) . . ?
C6 K1 C8 41.72(16) . . ?
N3 K1 C7 84.11(19) . . ?
N4 K1 C7 117.23(19) . . ?
C4 K1 C7 49.57(18) . . ?
C5 K1 C7 41.76(19) . . ?
C3 K1 C7 42.14(17) . . ?
P4 K1 C7 99.27(13) . . ?
C6 K1 C7 23.07(17) . . ?
C8 K1 C7 23.32(16) . . ?
N3 K1 P2 146.59(15) . . ?
N4 K1 P2 100.44(16) . . ?
C4 K1 P2 83.80(13) . . ?
C5 K1 P2 104.44(15) . . ?
C3 K1 P2 86.04(12) . . ?
P4 K1 P2 54.76(5) . . ?
C6 K1 P2 127.07(14) . . ?
C8 K1 P2 107.81(13) . . ?
C7 K1 P2 128.15(14) . . ?
C27 P1 P2 106.7(2) . . ?
C27 P1 Ga1 104.8(2) . . ?
P2 P1 Ga1 91.42(8) . . ?
C33 P2 P1 104.3(2) . . ?
C33 P2 P3 101.2(2) . . ?
P1 P2 P3 103.70(9) . . ?
C33 P2 K1 136.2(2) . . ?
P1 P2 K1 114.77(8) . . ?
P3 P2 K1 88.62(7) . . ?
C39 P3 P4 103.7(2) . . ?
C39 P3 P2 99.7(2) . . ?
P4 P3 P2 91.99(9) . . ?
C45 P4 P3 103.4(2) . . ?
C45 P4 Ga1 111.4(2) . . ?
P3 P4 Ga1 98.78(8) . . ?
C45 P4 K1 142.9(2) . . ?
P3 P4 K1 96.66(8) . . ?
Ga1 P4 K1 95.69(6) . . ?
C1 N1 C3 118.9(5) . . ?
C1 N1 Ga1 107.1(4) . . ?
C3 N1 Ga1 131.3(4) . . ?
C2 N2 C15 117.7(5) . . ?
C2 N2 Ga1 107.8(4) . . ?
C15 N2 Ga1 128.3(4) . . ?
C53 N3 C52 109.8(7) . . ?
C53 N3 C51 111.4(7) . . ?
C52 N3 C51 108.3(7) . . ?
C53 N3 K1 108.5(5) . . ?
C52 N3 K1 108.6(5) . . ?
C51 N3 K1 110.3(5) . . ?
C54 N4 C56 111.1(7) . . ?
C54 N4 C55 109.2(8) . . ?
C56 N4 C55 109.5(8) . . ?
C54 N4 K1 111.9(5) . . ?
C56 N4 K1 100.1(5) . . ?
C55 N4 K1 114.8(6) . . ?
C2 C1 N1 117.8(6) . . ?
C1 C2 N2 118.3(6) . . ?
N1 C3 C4 119.6(6) . . ?
N1 C3 C8 121.6(6) . . ?
C4 C3 C8 118.8(6) . . ?
N1 C3 K1 114.2(4) . . ?
C4 C3 K1 72.1(4) . . ?
C8 C3 K1 84.1(4) . . ?
C5 C4 C3 119.8(6) . . ?
C5 C4 C9 120.5(6) . . ?
C3 C4 C9 119.7(6) . . ?
C5 C4 K1 79.7(4) . . ?
C3 C4 K1 82.3(4) . . ?
C9 C4 K1 109.5(4) . . ?
C6 C5 C4 121.0(7) . . ?
C6 C5 K1 86.1(5) . . ?
C4 C5 K1 74.8(4) . . ?
C7 C6 C5 119.1(6) . . ?
C7 C6 K1 81.7(4) . . ?
C5 C6 K1 69.7(4) . . ?
C6 C7 C8 122.3(7) . . ?
C6 C7 K1 75.2(4) . . ?
C8 C7 K1 76.2(4) . . ?
C7 C8 C3 119.1(6) . . ?
C7 C8 C12 118.1(6) . . ?
C3 C8 C12 122.8(6) . . ?
C7 C8 K1 80.5(4) . . ?
C3 C8 K1 71.5(4) . . ?
C12 C8 K1 117.1(4) . . ?
C11 C9 C4 111.3(6) . . ?
C11 C9 C10 110.5(7) . . ?
C4 C9 C10 114.4(6) . . ?
C13 C12 C8 112.1(6) . . ?
C13 C12 C14 110.9(6) . . ?
C8 C12 C14 111.1(6) . . ?
C16 C15 C20 119.4(6) . . ?
C16 C15 N2 119.7(6) . . ?
C20 C15 N2 120.9(6) . . ?
C17 C16 C15 120.1(7) . . ?
C17 C16 C21 119.7(6) . . ?
C15 C16 C21 120.0(6) . . ?
C18 C17 C16 120.8(7) . . ?
C19 C18 C17 119.0(7) . . ?
C18 C19 C20 122.6(7) . . ?
C19 C20 C15 118.0(7) . . ?
C19 C20 C24 119.9(7) . . ?
C15 C20 C24 121.9(6) . . ?
C22 C21 C23 112.0(7) . . ?
C22 C21 C16 109.9(6) . . ?
C23 C21 C16 113.5(7) . . ?
C20 C24 C25 112.9(7) . . ?
C20 C24 C26 110.8(6) . . ?
C25 C24 C26 109.7(6) . . ?
C28 C27 C32 117.9(6) . . ?
C28 C27 P1 117.6(5) . . ?
C32 C27 P1 124.5(5) . . ?
C29 C28 C27 122.2(7) . . ?
C28 C29 C30 118.6(7) . . ?
C31 C30 C29 120.5(7) . . ?
C30 C31 C32 121.0(8) . . ?
C31 C32 C27 119.8(7) . . ?
C34 C33 C38 119.9(7) . . ?
C34 C33 P2 122.7(6) . . ?
C38 C33 P2 117.4(6) . . ?
C35 C34 C33 120.0(8) . . ?
C36 C35 C34 120.4(9) . . ?
C37 C36 C35 120.6(8) . . ?
C36 C37 C38 120.5(9) . . ?
C37 C38 C33 118.6(9) . . ?
C44 C39 C40 116.5(6) . . ?
C44 C39 P3 124.7(5) . . ?
C40 C39 P3 118.7(5) . . ?
C41 C40 C39 121.4(7) . . ?
C40 C41 C42 120.6(7) . . ?
C41 C42 C43 120.0(7) . . ?
C42 C43 C44 120.1(8) . . ?
C39 C44 C43 121.4(7) . . ?
C50 C45 C46 117.8(6) . . ?
C50 C45 P4 119.4(5) . . ?
C46 C45 P4 122.6(5) . . ?
C47 C46 C45 120.7(7) . . ?
C48 C47 C46 120.3(7) . . ?
C47 C48 C49 119.3(7) . . ?
C50 C49 C48 121.1(8) . . ?
C49 C50 C45 120.8(7) . . ?
N3 C53 C54 113.9(7) . . ?
N4 C54 C53 114.0(7) . . ?

loop_
_geom_bond_atom_site_label_1
_geom_bond_atom_site_label_2
_geom_bond_distance
_geom_bond_site_symmetry_2
_geom_bond_publ_flag
Ga1 N2 1.901(5) . ?
Ga1 N1 1.927(5) . ?
Ga1 P1 2.3818(18) . ?
Ga1 P4 2.4230(18) . ?
K1 N3 2.776(7) . ?
K1 N4 2.814(7) . ?
K1 C4 3.126(7) . ?
K1 C5 3.188(7) . ?
K1 C3 3.256(6) . ?
K1 P4 3.314(2) . ?
K1 C6 3.391(8) . ?
K1 C8 3.416(7) . ?
K1 C7 3.470(7) . ?
K1 P2 3.590(2) . ?
P1 C27 1.837(7) . ?
P1 P2 2.201(2) . ?
P2 C33 1.840(7) . ?
P2 P3 2.233(3) . ?
P3 C39 1.836(7) . ?
P3 P4 2.194(2) . ?
P4 C45 1.832(7) . ?
N1 C1 1.402(8) . ?
N1 C3 1.406(8) . ?
N2 C2 1.401(8) . ?
N2 C15 1.423(8) . ?
N3 C53 1.468(10) . ?
N3 C52 1.469(11) . ?
N3 C51 1.472(11) . ?
N4 C54 1.467(11) . ?
N4 C56 1.470(11) . ?
N4 C55 1.470(11) . ?
C1 C2 1.351(9) . ?
C3 C4 1.419(9) . ?
C3 C8 1.421(10) . ?
C4 C5 1.397(10) . ?
C4 C9 1.528(9) . ?
C5 C6 1.396(11) . ?
C6 C7 1.374(10) . ?
C7 C8 1.393(10) . ?
C8 C12 1.529(9) . ?
C9 C11 1.506(11) . ?
C9 C10 1.530(11) . ?
C12 C13 1.523(10) . ?
C12 C14 1.531(10) . ?
C15 C16 1.400(9) . ?
C15 C20 1.412(9) . ?
C16 C17 1.394(10) . ?
C16 C21 1.545(10) . ?
C17 C18 1.376(12) . ?
C18 C19 1.371(12) . ?
C19 C20 1.397(10) . ?
C20 C24 1.520(10) . ?
C21 C22 1.513(12) . ?
C21 C23 1.537(11) . ?
C24 C25 1.531(11) . ?
C24 C26 1.538(10) . ?
C27 C28 1.399(10) . ?
C27 C32 1.401(10) . ?
C28 C29 1.377(11) . ?
C29 C30 1.384(13) . ?
C30 C31 1.376(12) . ?
C31 C32 1.380(10) . ?
C33 C34 1.391(10) . ?
C33 C38 1.409(11) . ?
C34 C35 1.384(10) . ?
C35 C36 1.375(14) . ?
C36 C37 1.374(16) . ?
C37 C38 1.404(13) . ?
C39 C44 1.391(10) . ?
C39 C40 1.430(10) . ?
C40 C41 1.369(10) . ?
C41 C42 1.371(11) . ?
C42 C43 1.380(11) . ?
C43 C44 1.396(10) . ?
C45 C50 1.391(10) . ?
C45 C46 1.406(10) . ?
C46 C47 1.387(10) . ?
C47 C48 1.378(12) . ?
C48 C49 1.378(12) . ?
C49 C50 1.375(11) . ?
C53 C54 1.493(12) . ?
